data_7013075
loop_
_publ_author_name
'Francis Carr\'e'
'Robert J. P. Corriu'
'Emmanuelle Lancelle-Beltran'
'Ahmad Mehdi'
'Catherine Rey\'e'
'Roger Guilard'
'Jan S\'ykora'
'Arie van der Lee'

_publ_section_title
;
 X-Ray crystal structures of copper(II) and cobalt(II) complexes with
 Schiff base ligands. Reactivity towards dioxygen
;
_journal_issue 16
_journal_name_full 'Dalton Trans.'
_journal_page_first 3211
_journal_page_last 3215
_journal_paper_doi 10.1039/b304032a
_journal_year 2003
_chemical_compound_source
;
?
;
_chemical_formula_moiety ' C75 Co1 N5 O5 Si3 '
_chemical_formula_sum 'C75 Co N5 O5 Si3'
_chemical_formula_weight 1194.05
_chemical_melting_point ?
_chemical_name_systematic
;
[N,N'-(3,3'-dipropylmethylaminebis(salicylideneaminato)
N-propyltrimethylsilyl]cobalt
;
_space_group_IT_number 15
_symmetry_cell_setting monoclinic
_symmetry_space_group_name_Hall '-I 2ya'
_symmetry_space_group_name_H-M 'I 1 2/a 1'
_atom_sites_solution_hydrogens geom
_atom_sites_solution_primary direct
_atom_sites_solution_secondary difmap
_cell_angle_alpha 90
_cell_angle_beta 92.79
_cell_angle_gamma 90
_cell_formula_units_Z 8
_cell_length_a 13.137
_cell_length_b 15.949
_cell_length_c 58.548
_cell_measurement_reflns_used 0
_cell_measurement_temperature 293
_cell_measurement_theta_max 0
_cell_measurement_theta_min 0
_cell_volume 12252.554
_computing_data_collection
;
P3-Siemens software
;
_computing_data_reduction
;
XDISK (P3-Siemens software)
;
_computing_molecular_graphics 'Ortep-3 for Windows (Farrugia, 1997)'
_computing_publication_material
;
CRYSTALS (Watkin et al 2001)
;
_computing_structure_refinement
;
CRYSTALS (Watkin et al 2001)
;
_computing_structure_solution
;
SIR92 (Altomare et al, 1994)
;
_diffrn_ambient_temperature 293
_diffrn_measured_fraction_theta_max 0.994
_diffrn_measurement_device_type
;
P3 Siemens 4-circle diffractometer
;
_diffrn_measurement_method \w/2\q
_diffrn_radiation_monochromator graphite
_diffrn_radiation_type 'Mo K\a'
_diffrn_radiation_wavelength 0.71073
_diffrn_reflns_av_R_equivalents 0.11
_diffrn_reflns_limit_h_max 15
_diffrn_reflns_limit_h_min -15
_diffrn_reflns_limit_k_max 19
_diffrn_reflns_limit_k_min -18
_diffrn_reflns_limit_l_max 23
_diffrn_reflns_limit_l_min -69
_diffrn_reflns_number 21365
_diffrn_reflns_theta_max 25.05
_diffrn_reflns_theta_min 2.01
_diffrn_standards_decay_% 0.00
_diffrn_standards_interval_count 0
_diffrn_standards_interval_time 0
_diffrn_standards_number 0
_exptl_absorpt_coefficient_mu 0.396
_exptl_absorpt_correction_T_max 1.00
_exptl_absorpt_correction_T_min 1.00
_exptl_absorpt_correction_type none
_exptl_crystal_colour ' white '
_exptl_crystal_density_diffrn 1.295
_exptl_crystal_density_meas ?
_exptl_crystal_description ' prism '
_exptl_crystal_F_000 4757.915
_exptl_crystal_size_max 0.00
_exptl_crystal_size_mid 0.00
_exptl_crystal_size_min 0.00
_refine_diff_density_max 6.56
_refine_diff_density_min -1.63
_refine_ls_extinction_method None
_refine_ls_goodness_of_fit_ref 0.8673
_refine_ls_hydrogen_treatment refxyz
_refine_ls_matrix_type full
_refine_ls_number_parameters 357
_refine_ls_number_reflns 3944
_refine_ls_R_factor_gt 0.1722
_refine_ls_shift/su_max 0.233608
_refine_ls_structure_factor_coef F
_refine_ls_weighting_details
;
Method== Unit weights
W == 1.0

;
_refine_ls_weighting_scheme calc
_refine_ls_wR_factor_ref 0.1830
_reflns_limit_h_max 15
_reflns_limit_h_min -15
_reflns_limit_k_max 19
_reflns_limit_k_min 0
_reflns_limit_l_max 69
_reflns_limit_l_min 0
_reflns_number_gt 3944
_reflns_number_total 10788
_reflns_threshold_expression >2.00\s(I)
_cod_data_source_file b304032a.txt
_cod_data_source_block 2cu
_cod_depositor_comments
;
The following automatic conversions were performed:

'_chemical_melting_point' value 'not measured' was changed to '?' -
the value is undefined or not given.

Automatic conversion script
Id: cif_fix_values 1569 2011-02-09 13:29:24Z adriana 
;
_cod_original_cell_volume 2252.5547(5)
_cod_original_sg_symbol_H-M 'I 1 2/a 1 '
_cod_original_formula_sum ' C75 Co1 N5 O5 Si3 '
_cod_database_code 7013075

loop_
_symmetry_equiv_pos_as_xyz
x,y,z
-x,-y,-z
x+1/2,y+1/2,z+1/2
-x+1/2,-y+1/2,-z+1/2
-x+1/2,y,-z
x+1/2,-y,z
-x+1,y+1/2,-z+1/2
x+1,-y+1/2,z+1/2

loop_
_atom_site_label
_atom_site_type_symbol
_atom_site_fract_x
_atom_site_fract_y
_atom_site_fract_z
_atom_site_U_iso_or_equiv
_atom_site_occupancy
_atom_site_adp_type
Co1 Co 0.4246(3) 0.3783(2) 0.78832(7) 0.0255(8) 1.0000 Uiso
O2 O 0.4141(13) 0.3733(12) 0.7556(3) 0.040(5) 1.0000 Uiso
C3 C 0.3525(18) 0.4257(15) 0.7443(4) 0.030(6) 1.0000 Uiso
C4 C 0.381(2) 0.4529(18) 0.7219(5) 0.043(7) 1.0000 Uiso
C5 C 0.312(2) 0.508(2) 0.7104(5) 0.050(7) 1.0000 Uiso
C6 C 0.2232(18) 0.5333(15) 0.7177(4) 0.038(6) 1.0000 Uiso
C7 C 0.184(2) 0.5039(19) 0.7386(5) 0.047(7) 1.0000 Uiso
C8 C 0.2590(14) 0.4522(12) 0.7515(3) 0.014(4) 1.0000 Uiso
C9 C 0.2168(16) 0.4180(13) 0.7732(4) 0.024(5) 1.0000 Uiso
N10 N 0.2772(15) 0.3838(14) 0.7886(4) 0.035(5) 1.0000 Uiso
C11 C 0.2289(16) 0.3384(14) 0.8079(4) 0.028(5) 1.0000 Uiso
C12 C 0.231(2) 0.2411(17) 0.8021(5) 0.040(6) 1.0000 Uiso
C13 C 0.3117(18) 0.2166(15) 0.7839(4) 0.034(6) 1.0000 Uiso
N14 N 0.4113(14) 0.2458(12) 0.7903(3) 0.025(4) 1.0000 Uiso
C15 C 0.480(2) 0.2080(16) 0.7709(4) 0.037(6) 1.0000 Uiso
C16 C 0.5900(17) 0.2276(14) 0.7731(4) 0.033(5) 1.0000 Uiso
C17 C 0.6163(16) 0.3202(14) 0.7687(4) 0.031(5) 1.0000 Uiso
N18 N 0.5717(15) 0.3675(13) 0.7878(4) 0.034(5) 1.0000 Uiso
C19 C 0.635(3) 0.401(2) 0.8028(6) 0.06(1) 1.0000 Uiso
C20 C 0.611(2) 0.4389(17) 0.8229(5) 0.043(7) 1.0000 Uiso
C21 C 0.5100(16) 0.4278(13) 0.8313(4) 0.022(5) 1.0000 Uiso
O22 O 0.4275(14) 0.3917(12) 0.8217(3) 0.049(5) 1.0000 Uiso
C23 C 0.485(2) 0.4658(19) 0.8552(5) 0.051(8) 1.0000 Uiso
C24 C 0.564(2) 0.5021(19) 0.8672(5) 0.058(8) 1.0000 Uiso
C25 C 0.653(3) 0.512(2) 0.8595(6) 0.072(9) 1.0000 Uiso
C26 C 0.684(2) 0.4786(17) 0.8361(5) 0.046(7) 1.0000 Uiso
C27 C 0.464(2) 0.2173(17) 0.8129(5) 0.042(7) 1.0000 Uiso
C28 C 0.4500(17) 0.1240(16) 0.8175(4) 0.034(5) 1.0000 Uiso
C29 C 0.5019(17) 0.1056(15) 0.8421(4) 0.037(6) 1.0000 Uiso
Si30 Si 0.4738(7) 0.0029(6) 0.85511(17) 0.055(3) 1.0000 Uiso
C31 C 0.520(2) -0.0843(18) 0.8352(5) 0.051(7) 1.0000 Uiso
C32 C 0.531(2) 0.0009(19) 0.8847(5) 0.056(8) 1.0000 Uiso
C33 C 0.331(2) -0.014(2) 0.8551(6) 0.072(9) 1.0000 Uiso
O34 O 0.4342(17) 0.4989(13) 0.7860(4) 0.057(6) 1.0000 Uiso
O35 O 0.3716(15) 0.5433(13) 0.7968(4) 0.055(5) 1.0000 Uiso
O36 O 0.4922(17) 0.5335(15) 0.7722(4) 0.069(7) 1.0000 Uiso
Si37 Si 0.8228(7) 0.1295(6) 0.96222(16) 0.054(2) 1.0000 Uiso
C38 C 0.968(5) 0.136(4) 0.9605(11) 0.16(2) 1.0000 Uiso
C39 C 1.055(7) 0.232(6) 0.9596(17) 0.25(4) 1.0000 Uiso
C40 C 0.947(5) 0.246(4) 0.9900(11) 0.15(2) 1.0000 Uiso
C41 C 0.903(5) 0.168(5) 1.0031(12) 0.17(3) 1.0000 Uiso
C42 C 0.834(3) 0.117(3) 0.9946(7) 0.085(12) 1.0000 Uiso
C43 C 0.863(5) 0.203(4) 1.0284(11) 0.15(2) 1.0000 Uiso
C44 C 0.815(4) 0.114(4) 1.034(1) 0.14(2) 1.0000 Uiso
C45 C 0.885(4) 0.147(3) 1.051(1) 0.126(18) 1.0000 Uiso
C46 C 0.827(4) 0.186(4) 1.0793(9) 0.136(19) 1.0000 Uiso
C47 C 0.746(4) 0.196(4) 1.095(1) 0.14(2) 1.0000 Uiso
C48 C 0.689(3) 0.143(2) 1.0690(6) 0.073(11) 1.0000 Uiso
N49 N 0.712(2) 0.258(2) 1.1077(5) 0.071(8) 1.0000 Uiso
C50 C 0.781(7) 0.258(6) 1.1307(18) 0.30(5) 1.0000 Uiso
C52 C 0.935(5) 0.245(5) 1.0956(12) 0.20(3) 1.0000 Uiso
C53 C 0.941(6) 0.266(5) 1.0383(13) 0.18(3) 1.0000 Uiso
C54 C 1.050(5) 0.254(5) 1.0102(12) 0.16(3) 1.0000 Uiso
C55 C 1.010(7) 0.188(6) 0.9837(15) 0.22(3) 1.0000 Uiso
C56 C 0.996(7) 0.310(6) 1.0125(16) 0.23(4) 1.0000 Uiso
C57 C 1.093(5) 0.331(4) 0.9957(11) 0.15(2) 1.0000 Uiso
C58 C 1.132(5) 0.290(4) 0.9747(11) 0.15(2) 1.0000 Uiso
C59 C 1.182(4) 0.383(4) 0.965(1) 0.14(2) 1.0000 Uiso
C60 C 1.117(4) 0.352(3) 0.946(1) 0.124(18) 1.0000 Uiso
C61 C 1.174(4) 0.317(3) 0.9210(8) 0.110(15) 1.0000 Uiso
C62 C 1.242(5) 0.305(5) 0.9057(13) 0.19(3) 1.0000 Uiso
N63 N 1.2908(16) 0.2556(14) 0.8967(4) 0.035(5) 1.0000 Uiso
C64 C 1.305(3) 0.356(2) 0.9309(6) 0.07(1) 1.0000 Uiso
Si65 Si 1.3270(7) 0.3706(7) 0.96128(18) 0.061(3) 1.0000 Uiso
C66 C 1.344(3) 0.381(3) 0.9930(7) 0.088(12) 1.0000 Uiso
C68 C 1.473(4) 0.363(3) 0.9615(9) 0.124(17) 1.0000 Uiso
C69 C 1.516(6) 0.493(5) 0.9429(13) 0.19(3) 1.0000 Uiso
C70 C 1.421(13) 0.508(11) 0.923(3) 0.5(1) 1.0000 Uiso
C71 C 1.439(3) 0.519(3) 0.9615(7) 0.095(13) 1.0000 Uiso
C72 C 1.311(3) 0.498(3) 0.9592(8) 0.093(13) 1.0000 Uiso
C73 C 1.303(4) 0.525(3) 0.9367(9) 0.106(15) 1.0000 Uiso
C74 C 1.283(5) 0.613(4) 0.9268(11) 0.17(2) 1.0000 Uiso
C75 C 1.286(5) 0.537(5) 0.9792(12) 0.19(3) 1.0000 Uiso
C76 C 1.318(6) 0.248(5) 0.9643(13) 0.16(3) 1.0000 Uiso
C77 C 1.259(5) 0.217(4) 0.973(1) 0.13(2) 1.0000 Uiso
C78 C 1.365(6) 0.204(5) 0.9500(14) 0.19(3) 1.0000 Uiso
C79 C 1.066(6) 0.256(5) 0.8993(13) 0.22(3) 1.0000 Uiso
C80 C 1.004(5) 0.008(4) 0.9454(11) 0.17(2) 1.0000 Uiso
C81 C 0.934(4) -0.018(3) 0.9624(9) 0.130(18) 1.0000 Uiso
C82 C 0.823(5) 0.251(4) 0.9643(11) 0.14(2) 1.0000 Uiso
C83 C 0.763(4) 0.284(3) 0.9738(9) 0.120(18) 1.0000 Uiso
C84 C 0.869(4) 0.300(4) 0.947(1) 0.14(2) 1.0000 Uiso
C85 C 0.807(3) 0.001(3) 0.9607(7) 0.086(12) 1.0000 Uiso
C86 C 0.814(3) -0.023(3) 0.9377(7) 0.080(11) 1.0000 Uiso
C87 C 0.786(6) -0.110(5) 0.9310(14) 0.21(3) 1.0000 Uiso
C88 C 0.782(6) -0.037(5) 0.9805(12) 0.20(3) 1.0000 Uiso
C89 C 0.402(4) 0.748(3) 0.7982(8) 0.103(14) 1.0000 Uiso
C90 C 0.334(3) 0.753(3) 0.8114(8) 0.106(14) 1.0000 Uiso
C91 C 0.460(4) 0.690(4) 0.828(1) 0.144(19) 1.0000 Uiso

loop_
_atom_type_symbol
_atom_type_scat_dispersion_real
_atom_type_scat_dispersion_imag
_atom_type_scat_Cromer_Mann_a1
_atom_type_scat_Cromer_Mann_b1
_atom_type_scat_Cromer_Mann_a2
_atom_type_scat_Cromer_Mann_b2
_atom_type_scat_Cromer_Mann_a3
_atom_type_scat_Cromer_Mann_b3
_atom_type_scat_Cromer_Mann_a4
_atom_type_scat_Cromer_Mann_b4
_atom_type_scat_Cromer_Mann_c
_atom_type_scat_source
'C   ' 0.0033 0.0016 2.3100 20.8439 1.0200 10.2075 1.5886 0.5687 0.8650 51.6512 0.2156 International_Tables_Vol_IV_Table_2.2B
'H   ' 0.0000 0.0000 0.4930 10.5109 0.3229 26.1257 0.1402 3.1424 0.0408 57.7997 0.0030 International_Tables_Vol_IV_Table_2.2B
'Co  ' 0.2990 0.9730 12.2841 4.2791 7.3409 0.2784 4.0034 13.5359 2.3488 71.1692 1.0118 International_Tables_Vol_IV_Table_2.2B
'N   ' 0.0061 0.0033 12.2126 0.0057 3.1322 9.8933 2.0125 28.9975 1.1663 0.5826 -11.5290 International_Tables_Vol_IV_Table_2.2B
'O   ' 0.0106 0.0060 3.0485 13.2771 2.2868 5.7011 1.5463 0.3239 0.8670 32.9089 0.2508 International_Tables_Vol_IV_Table_2.2B
'Si  ' 0.0720 0.0710 6.2915 2.4386 3.0353 32.3337 1.9891 0.6785 1.5410 81.6937 1.1407 International_Tables_Vol_IV_Table_2.2B

loop_
_geom_angle_atom_site_label_1
_geom_angle_site_symmetry_1
_geom_angle_atom_site_label_2
_geom_angle_site_symmetry_2
_geom_angle_atom_site_label_3
_geom_angle_site_symmetry_3
_geom_angle
_geom_angle_publ_flag
O2 . Co1 . N10 . 89.3(8) yes
O2 . Co1 . N14 . 90.6(8) yes
N10 . Co1 . N14 . 87.7(9) yes
O2 . Co1 . N18 . 90.1(9) yes
N10 . Co1 . N18 . 177.4(9) yes
N14 . Co1 . N18 . 89.8(8) yes
O2 . Co1 . O22 . 175.2(8) yes
N10 . Co1 . O22 . 87.5(9) yes
N14 . Co1 . O22 . 92.9(8) yes
N18 . Co1 . O22 . 93.1(8) yes
O2 . Co1 . O34 . 88.4(9) yes
N10 . Co1 . O34 . 91.4(10) yes
N14 . Co1 . O34 . 178.7(9) yes
N18 . Co1 . O34 . 91.1(9) yes
O22 . Co1 . O34 . 88.0(9) yes
Co1 . O2 . C3 . 119.3(16) yes
O2 . C3 . C4 . 118.0(22) yes
O2 . C3 . C8 . 124.7(22) yes
C4 . C3 . C8 . 117.1(22) yes
C3 . C4 . C5 . 115.8(25) yes
C4 . C5 . C6 . 126.3(29) yes
C5 . C6 . C7 . 122.2(25) yes
C6 . C7 . C8 . 111.4(23) yes
C3 . C8 . C7 . 126.7(21) yes
C3 . C8 . C9 . 120.9(18) yes
C7 . C8 . C9 . 111.8(19) yes
C8 . C9 . N10 . 120.1(19) yes
Co1 . N10 . C9 . 126.3(17) yes
Co1 . N10 . C11 . 116.3(15) yes
C9 . N10 . C11 . 117.3(19) yes
N10 . C11 . C12 . 107.2(18) yes
C11 . C12 . C13 . 113.8(20) yes
C12 . C13 . N14 . 112.1(20) yes
Co1 . N14 . C13 . 112.8(15) yes
Co1 . N14 . C15 . 106.6(13) yes
C13 . N14 . C15 . 103.4(18) yes
Co1 . N14 . C27 . 107.9(14) yes
C13 . N14 . C27 . 120.1(19) yes
C15 . N14 . C27 . 104.7(17) yes
N14 . C15 . C16 . 116.3(20) yes
C15 . C16 . C17 . 114.4(19) yes
C16 . C17 . N18 . 105.1(18) yes
Co1 . N18 . C17 . 119.0(15) yes
Co1 . N18 . C19 . 123.9(21) yes
C17 . N18 . C19 . 117.1(23) yes
N18 . C19 . C20 . 126.9(30) yes
C19 . C20 . C21 . 119.1(25) yes
C19 . C20 . C26 . 120.6(27) yes
C21 . C20 . C26 . 120.0(24) yes
C20 . C21 . O22 . 130.8(21) yes
C20 . C21 . C23 . 119.2(20) yes
O22 . C21 . C23 . 110.0(19) yes
Co1 . O22 . C21 . 116.4(15) yes
C21 . C23 . C24 . 116.0(25) yes
C23 . C24 . C25 . 123.6(32) yes
C24 . C25 . C26 . 124.3(30) yes
C20 . C26 . C25 . 116.7(25) yes
N14 . C27 . C28 . 112.8(21) yes
C27 . C28 . C29 . 106.8(21) yes
C28 . C29 . Si30 . 116.8(16) yes
C29 . Si30 . C31 . 108.3(12) yes
C29 . Si30 . C32 . 108.6(13) yes
C31 . Si30 . C32 . 115.4(14) yes
C29 . Si30 . C33 . 110.1(13) yes
C31 . Si30 . C33 . 103.6(14) yes
C32 . Si30 . C33 . 110.8(14) yes
Co1 . O34 . O35 . 118.1(17) yes
Co1 . O34 . O36 . 121.5(19) yes
O35 . O34 . O36 . 119.9(22) yes
C38 . Si37 . C42 . 91.7(23) yes
C38 . Si37 . C44 5_657 174.2(28) yes
C42 . Si37 . C44 5_657 84.6(22) yes
C38 . Si37 . C48 5_657 88.5(23) yes
C42 . Si37 . C48 5_657 179.2(19) yes
C44 5_657 Si37 . C48 5_657 95.2(22) yes
C38 . Si37 . C82 . 87.3(27) yes
C42 . Si37 . C82 . 92.2(24) yes
C44 5_657 Si37 . C82 . 97.2(27) yes
C48 5_657 Si37 . C82 . 87.1(23) yes
C38 . Si37 . C85 . 98.7(24) yes
C42 . Si37 . C85 . 86.9(18) yes
C44 5_657 Si37 . C85 . 76.7(23) yes
C48 5_657 Si37 . C85 . 93.8(18) yes
C82 . Si37 . C85 . 173.9(22) yes
Si37 . C38 . C55 . 106.2(47) yes
C55 . C39 . C58 . 91.0(66) yes
C41 . C40 . C55 . 80.2(59) yes
C40 . C41 . C42 . 124.5(63) yes
C40 . C41 . C43 . 107.3(56) yes
C42 . C41 . C43 . 107.2(56) yes
Si37 . C42 . C41 . 109.6(43) yes
C41 . C43 . C44 . 92.1(47) yes
C41 . C43 . C45 . 118.8(50) yes
C44 . C43 . C45 . 52.1(32) yes
C41 . C43 . C53 . 108.4(53) yes
C44 . C43 . C53 . 139.3(59) yes
C45 . C43 . C53 . 87.2(48) yes
Si37 5_657 C44 . C43 . 107.2(40) yes
Si37 5_657 C44 . C45 . 118.5(43) yes
C43 . C44 . C45 . 65.2(39) yes
C43 . C45 . C44 . 62.7(38) yes
C46 . C47 . N49 . 135.6(54) yes
C47 . N49 . C50 . 106.6(48) yes
C56 . C54 . C57 . 72.9(65) yes
C38 . C55 . C39 . 69.2(53) yes
C38 . C55 . C40 . 112.7(73) yes
C39 . C55 . C40 . 100.5(74) yes
C54 . C56 . C57 . 66.2(61) yes
C54 . C57 . C56 . 40.9(38) yes
C54 . C57 . C58 . 103.8(55) yes
C56 . C57 . C58 . 133.4(63) yes
C54 . C57 . C66 5_757 115.4(57) yes
C56 . C57 . C66 5_757 107.7(58) yes
C58 . C57 . C66 5_757 116.8(56) yes
C39 . C58 . C57 . 118.0(59) yes
C39 . C58 . C59 . 123.5(61) yes
C57 . C58 . C59 . 91.9(48) yes
C58 . C59 . C60 . 75.4(41) yes
C58 . C59 . Si65 . 109.6(37) yes
C60 . C59 . Si65 . 114.2(40) yes
C61 . C62 . N63 . 145.6(73) yes
C59 . Si65 . C64 . 91.0(21) yes
C59 . Si65 . C66 . 87.0(22) yes
C64 . Si65 . C66 . 177.0(18) yes
C59 . Si65 . C68 . 172.5(25) yes
C64 . Si65 . C68 . 96.5(20) yes
C66 . Si65 . C68 . 85.6(21) yes
C59 . Si65 . C72 . 78.6(22) yes
C64 . Si65 . C72 . 93.2(18) yes
C66 . Si65 . C72 . 88.6(20) yes
C68 . Si65 . C72 . 99.6(21) yes
C59 . Si65 . C76 . 91.7(29) yes
C64 . Si65 . C76 . 87.6(26) yes
C66 . Si65 . C76 . 90.2(27) yes
C68 . Si65 . C76 . 89.9(27) yes
C72 . Si65 . C76 . 170.2(25) yes
C57 5_757 C66 . Si65 . 119.4(42) yes
C70 . C69 . C71 . 88.2(72) yes
C69 . C71 . C72 . 123.5(41) yes
Si65 . C72 . C71 . 95.1(25) yes
Si65 . C72 . C73 . 111.2(35) yes
C71 . C72 . C73 . 91.9(35) yes
Si65 . C72 . C75 . 115.3(43) yes
C71 . C72 . C75 . 96.8(43) yes
C73 . C72 . C75 . 131.5(53) yes
C72 . C73 . C74 . 129.9(48) yes
Si65 . C76 . C77 . 123.3(72) yes
Si65 . C76 . C78 . 117.3(66) yes
C77 . C76 . C78 . 116.3(87) yes
C80 . C81 . C85 . 124.4(47) yes
Si37 . C82 . C83 . 121.1(58) yes
Si37 . C82 . C84 . 120.3(49) yes
C83 . C82 . C84 . 114.4(67) yes
Si37 . C85 . C81 . 94.4(27) yes
Si37 . C85 . C86 . 107.4(30) yes
C81 . C85 . C86 . 84.1(33) yes
Si37 . C85 . C88 . 116.0(43) yes
C81 . C85 . C88 . 98.5(45) yes
C86 . C85 . C88 . 136.1(52) yes
C85 . C86 . C87 . 118.8(47) yes

loop_
_geom_bond_atom_site_label_1
_geom_bond_site_symmetry_1
_geom_bond_atom_site_label_2
_geom_bond_site_symmetry_2
_geom_bond_distance
_geom_bond_publ_flag
Co1 . O2 . 1.91(2) yes
Co1 . N10 . 1.94(2) yes
Co1 . N14 . 2.124(19) yes
Co1 . N18 . 1.94(2) yes
Co1 . O22 . 1.97(2) yes
Co1 . O34 . 1.93(2) yes
O2 . C3 . 1.32(3) yes
C3 . C4 . 1.44(4) yes
C3 . C8 . 1.39(3) yes
C4 . C5 . 1.40(4) yes
C5 . C6 . 1.33(4) yes
C6 . C7 . 1.43(4) yes
C7 . C8 . 1.47(4) yes
C8 . C9 . 1.51(3) yes
C9 . N10 . 1.29(3) yes
N10 . C11 . 1.51(3) yes
C11 . C12 . 1.59(3) yes
C12 . C13 . 1.59(4) yes
C13 . N14 . 1.42(3) yes
N14 . C15 . 1.60(3) yes
N14 . C27 . 1.53(3) yes
C15 . C16 . 1.48(3) yes
C16 . C17 . 1.54(3) yes
C17 . N18 . 1.49(3) yes
N18 . C19 . 1.29(4) yes
C19 . C20 . 1.37(4) yes
C20 . C21 . 1.45(3) yes
C20 . C26 . 1.36(4) yes
C21 . O22 . 1.33(3) yes
C21 . C23 . 1.58(4) yes
C23 . C24 . 1.35(4) yes
C24 . C25 . 1.28(4) yes
C25 . C26 . 1.54(4) yes
C27 . C28 . 1.53(4) yes
C28 . C29 . 1.59(3) yes
C29 . Si30 . 1.85(3) yes
Si30 . C31 . 1.93(3) yes
Si30 . C32 . 1.86(3) yes
Si30 . C33 . 1.90(3) yes
O34 . O35 . 1.28(3) yes
O34 . O36 . 1.26(3) yes
Si37 . C38 . 1.92(6) yes
Si37 . C42 . 1.91(4) yes
Si37 . C44 5_657 1.84(6) yes
Si37 . C48 5_657 1.84(4) yes
Si37 . C82 . 1.93(6) yes
Si37 . C85 . 2.06(5) yes
C38 . C55 . 1.66(9) yes
C39 . C55 . 1.71(11) yes
C39 . C58 . 1.6(1) yes
C40 . C41 . 1.58(8) yes
C40 . C55 . 1.31(9) yes
C41 . C42 . 1.30(7) yes
C41 . C43 . 1.69(8) yes
C43 . C44 . 1.61(8) yes
C43 . C45 . 1.64(8) yes
C43 . C53 . 1.53(8) yes
C44 . C45 . 1.43(7) yes
C46 . C47 . 1.44(7) yes
C47 . N49 . 1.34(6) yes
N49 . C50 . 1.6(1) yes
C54 . C56 . 1.1(1) yes
C54 . C57 . 1.61(8) yes
C56 . C57 . 1.7(1) yes
C57 . C58 . 1.51(7) yes
C57 . C66 5_757 1.30(7) yes
C58 . C59 . 1.73(8) yes
C59 . C60 . 1.47(7) yes
C59 . Si65 . 1.94(6) yes
C61 . C62 . 1.31(7) yes
C62 . N63 . 1.15(8) yes
C64 . Si65 . 1.80(4) yes
Si65 . C66 . 1.87(4) yes
Si65 . C68 . 1.93(5) yes
Si65 . C72 . 2.05(5) yes
Si65 . C76 . 1.96(7) yes
C69 . C70 . 1.69(16) yes
C69 . C71 . 1.57(8) yes
C71 . C72 . 1.72(6) yes
C72 . C73 . 1.38(6) yes
C72 . C75 . 1.38(7) yes
C73 . C74 . 1.54(8) yes
C76 . C77 . 1.08(8) yes
C76 . C78 . 1.28(9) yes
C80 . C81 . 1.45(7) yes
C81 . C85 . 1.70(6) yes
C82 . C83 . 1.12(7) yes
C82 . C84 . 1.42(7) yes
C85 . C86 . 1.41(5) yes
C85 . C88 . 1.37(7) yes
C86 . C87 . 1.48(8) yes
C89 . C90 . 1.21(5) yes
